data_2219158
loop_
_publ_author_name
'Wen, Xiao-Chun'

_publ_section_title
;
 2-Amino-5-cyanopyridinium chloride
;
_journal_coeditor_code RZ2232
_journal_issue 8
_journal_name_full 'Acta Crystallographica Section E'
_journal_page_first o1461
_journal_paper_doi 10.1107/S1600536808020783
_journal_volume 64
_journal_year 2008
_chemical_formula_iupac 'C6 H6 N3 +, Cl -'
_chemical_formula_moiety 'C6 H6 N3 +, Cl -'
_chemical_formula_sum 'C6 H6 Cl N3'
_chemical_formula_weight 155.59
_chemical_name_systematic
;
2-Amino-5-cyanopyridinium chloride
;
_space_group_IT_number 14
_symmetry_cell_setting monoclinic
_symmetry_space_group_name_Hall '-P 2ybc'
_symmetry_space_group_name_H-M 'P 1 21/c 1'
_atom_sites_solution_hydrogens geom
_atom_sites_solution_primary direct
_atom_sites_solution_secondary difmap
_audit_creation_method SHELXL-97
_cell_angle_alpha 90.00
_cell_angle_beta 94.95(3)
_cell_angle_gamma 90.00
_cell_formula_units_Z 4
_cell_length_a 4.0937(8)
_cell_length_b 11.856(2)
_cell_length_c 14.842(3)
_cell_measurement_reflns_used 1250
_cell_measurement_temperature 298(2)
_cell_measurement_theta_max 24.36
_cell_measurement_theta_min 2.31
_cell_volume 717.7(2)
_computing_cell_refinement 'CrystalClear (Rigaku, 2005)'
_computing_data_collection 'CrystalClear (Rigaku, 2005)'
_computing_data_reduction 'CrystalClear (Rigaku, 2005)'
_computing_molecular_graphics 'SHELXTL/PC (Sheldrick, 2008)'
_computing_publication_material 'SHELXTL/PC (Sheldrick, 2008)'
_computing_structure_refinement 'SHELXL97 (Sheldrick, 2008)'
_computing_structure_solution 'SHELXS97 (Sheldrick, 2008)'
_diffrn_ambient_temperature 298(2)
_diffrn_detector_area_resol_mean 13.6612
_diffrn_measured_fraction_theta_full 0.998
_diffrn_measured_fraction_theta_max 0.998
_diffrn_measurement_device_type 'Rigaku Mercury2'
_diffrn_measurement_method \w
_diffrn_radiation_monochromator graphite
_diffrn_radiation_source 'fine-focus sealed tube'
_diffrn_radiation_type MoK\a
_diffrn_radiation_wavelength 0.71073
_diffrn_reflns_av_R_equivalents 0.0444
_diffrn_reflns_av_sigmaI/netI 0.0356
_diffrn_reflns_limit_h_max 5
_diffrn_reflns_limit_h_min -5
_diffrn_reflns_limit_k_max 15
_diffrn_reflns_limit_k_min -15
_diffrn_reflns_limit_l_max 19
_diffrn_reflns_limit_l_min -19
_diffrn_reflns_number 7307
_diffrn_reflns_theta_full 27.48
_diffrn_reflns_theta_max 27.48
_diffrn_reflns_theta_min 3.25
_exptl_absorpt_coefficient_mu 0.451
_exptl_absorpt_correction_T_max 0.935
_exptl_absorpt_correction_T_min 0.922
_exptl_absorpt_correction_type multi-scan
_exptl_absorpt_process_details '(CrystalClear; Rigaku, 2005)'
_exptl_crystal_colour colourless
_exptl_crystal_density_diffrn 1.440
_exptl_crystal_density_method 'not measured'
_exptl_crystal_description block
_exptl_crystal_F_000 320
_exptl_crystal_size_max 0.18
_exptl_crystal_size_mid 0.15
_exptl_crystal_size_min 0.15
_refine_diff_density_max 0.211
_refine_diff_density_min -0.233
_refine_ls_extinction_method none
_refine_ls_goodness_of_fit_ref 1.064
_refine_ls_hydrogen_treatment constr
_refine_ls_matrix_type full
_refine_ls_number_parameters 91
_refine_ls_number_reflns 1652
_refine_ls_number_restraints 0
_refine_ls_restrained_S_all 1.064
_refine_ls_R_factor_all 0.0663
_refine_ls_R_factor_gt 0.0448
_refine_ls_shift/su_max 0.000
_refine_ls_shift/su_mean 0.000
_refine_ls_structure_factor_coef Fsqd
_refine_ls_weighting_details 'calc w=1/[\s^2^(Fo^2^)+(0.041P)^2^+0.2213P] where P=(Fo^2^+2Fc^2^)/3'
_refine_ls_weighting_scheme calc
_refine_ls_wR_factor_gt 0.0943
_refine_ls_wR_factor_ref 0.1022
_reflns_number_gt 1252
_reflns_number_total 1652
_reflns_threshold_expression I>2\s(I)
_cod_data_source_file rz2232.cif
_cod_data_source_block I
_cod_original_sg_symbol_H-M 'P 21/c'
_cod_database_code 2219158
_cod_database_fobs_code 2219158

loop_
_symmetry_equiv_pos_as_xyz
'x, y, z'
'-x, y+1/2, -z+1/2'
'-x, -y, -z'
'x, -y-1/2, z-1/2'

loop_
_atom_site_type_symbol
_atom_site_label
_atom_site_fract_x
_atom_site_fract_y
_atom_site_fract_z
_atom_site_U_iso_or_equiv
_atom_site_adp_type
_atom_site_calc_flag
_atom_site_refinement_flags
_atom_site_occupancy
Cl Cl1 0.44244(14) 0.60704(5) 0.17252(4) 0.0459(2) Uani d . 1
N N2 0.0652(4) 0.69979(14) 0.32749(11) 0.0377(4) Uani d . 1
H H2A 0.1041 0.6650 0.2787 0.045 Uiso calc R 1
C C2 -0.0884(5) 0.64335(18) 0.39019(14) 0.0385(5) Uani d . 1
H H2B -0.1506 0.5687 0.3801 0.046 Uiso calc R 1
N N3 0.3183(5) 0.85595(16) 0.27271(13) 0.0507(5) Uani d . 1
H H3A 0.3567 0.8175 0.2256 0.061 Uiso calc R 1
H H3B 0.3816 0.9250 0.2777 0.061 Uiso calc R 1
C C3 -0.1527(5) 0.69550(17) 0.46837(13) 0.0352(5) Uani d . 1
C C1 -0.3034(6) 0.63422(18) 0.53757(15) 0.0442(5) Uani d . 1
C C6 0.1619(5) 0.80885(17) 0.33739(13) 0.0355(5) Uani d . 1
C C4 -0.0595(5) 0.81008(17) 0.48174(14) 0.0398(5) Uani d . 1
H H4A -0.1029 0.8471 0.5346 0.048 Uiso calc R 1
N N1 -0.4184(6) 0.58515(18) 0.59282(14) 0.0626(6) Uani d . 1
C C5 0.0921(5) 0.86506(17) 0.41756(15) 0.0414(5) Uani d . 1
H H5A 0.1510 0.9403 0.4261 0.050 Uiso calc R 1

loop_
_atom_site_aniso_label
_atom_site_aniso_U_11
_atom_site_aniso_U_22
_atom_site_aniso_U_33
_atom_site_aniso_U_12
_atom_site_aniso_U_13
_atom_site_aniso_U_23
Cl1 0.0522(3) 0.0472(3) 0.0398(3) 0.0063(3) 0.0124(2) -0.0055(2)
N2 0.0471(10) 0.0364(9) 0.0305(9) -0.0004(8) 0.0091(7) -0.0073(7)
C2 0.0442(12) 0.0344(11) 0.0376(11) -0.0020(9) 0.0082(9) -0.0007(9)
N3 0.0672(13) 0.0442(11) 0.0435(11) -0.0080(10) 0.0207(10) -0.0001(9)
C3 0.0370(11) 0.0378(11) 0.0313(10) 0.0033(9) 0.0063(8) 0.0016(8)
C1 0.0523(13) 0.0414(12) 0.0400(12) 0.0027(10) 0.0101(10) -0.0022(10)
C6 0.0370(11) 0.0366(11) 0.0332(10) 0.0022(9) 0.0054(9) 0.0028(8)
C4 0.0486(12) 0.0384(11) 0.0334(11) 0.0036(10) 0.0104(9) -0.0066(9)
N1 0.0862(16) 0.0547(13) 0.0514(12) -0.0085(11) 0.0316(12) 0.0009(10)
C5 0.0530(13) 0.0306(11) 0.0419(12) -0.0015(9) 0.0106(10) -0.0060(9)

loop_
_atom_type_symbol
_atom_type_description
_atom_type_scat_dispersion_real
_atom_type_scat_dispersion_imag
_atom_type_scat_source
C C 0.0033 0.0016 'International Tables Vol C Tables 4.2.6.8 and 6.1.1.4'
H H 0.0000 0.0000 'International Tables Vol C Tables 4.2.6.8 and 6.1.1.4'
N N 0.0061 0.0033 'International Tables Vol C Tables 4.2.6.8 and 6.1.1.4'
Cl Cl 0.1484 0.1585 'International Tables Vol C Tables 4.2.6.8 and 6.1.1.4'

loop_
_geom_angle_atom_site_label_1
_geom_angle_atom_site_label_2
_geom_angle_atom_site_label_3
_geom_angle
C2 N2 C6 123.26(17)
C2 N2 H2A 118.4
C6 N2 H2A 118.4
N2 C2 C3 120.02(19)
N2 C2 H2B 120.0
C3 C2 H2B 120.0
C6 N3 H3A 120.0
C6 N3 H3B 120.0
H3A N3 H3B 120.0
C2 C3 C4 118.98(18)
C2 C3 C1 120.37(19)
C4 C3 C1 120.62(18)
N1 C1 C3 179.0(3)
N3 C6 N2 118.60(18)
N3 C6 C5 123.9(2)
N2 C6 C5 117.53(18)
C5 C4 C3 119.85(18)
C5 C4 H4A 120.1
C3 C4 H4A 120.1
C4 C5 C6 120.34(19)
C4 C5 H5A 119.8
C6 C5 H5A 119.8

loop_
_geom_bond_atom_site_label_1
_geom_bond_atom_site_label_2
_geom_bond_distance
N2 C2 1.345(2)
N2 C6 1.356(3)
N2 H2A 0.8600
C2 C3 1.360(3)
C2 H2B 0.9300
N3 C6 1.323(3)
N3 H3A 0.8600
N3 H3B 0.8600
C3 C4 1.420(3)
C3 C1 1.440(3)
C1 N1 1.140(3)
C6 C5 1.414(3)
C4 C5 1.349(3)
C4 H4A 0.9300
C5 H5A 0.9300

loop_
_geom_hbond_atom_site_label_D
_geom_hbond_atom_site_label_H
_geom_hbond_atom_site_label_A
_geom_hbond_site_symmetry_A
_geom_hbond_distance_DH
_geom_hbond_distance_HA
_geom_hbond_distance_DA
_geom_hbond_angle_DHA
N2 H2A Cl1 . 0.86 2.29 3.0818(18) 152.8
N3 H3A Cl1 . 0.86 2.65 3.363(2) 141.2
N3 H3A N1 4_675 0.86 2.53 3.046(3) 119.8
N3 H3B Cl1 2_655 0.86 2.37 3.216(2) 166.9

loop_
_geom_torsion_atom_site_label_1
_geom_torsion_atom_site_label_2
_geom_torsion_atom_site_label_3
_geom_torsion_atom_site_label_4
_geom_torsion
C6 N2 C2 C3 -0.3(3)
N2 C2 C3 C4 0.9(3)
N2 C2 C3 C1 -177.1(2)
C2 N2 C6 N3 178.4(2)
C2 N2 C6 C5 -0.8(3)
C2 C3 C4 C5 -0.4(3)
C1 C3 C4 C5 177.6(2)
C3 C4 C5 C6 -0.7(3)
N3 C6 C5 C4 -177.9(2)
N2 C6 C5 C4 1.2(3)

loop_
_cod_related_entry_id
_cod_related_entry_database
_cod_related_entry_code
1 ChemSpider 30655587
